data_2016316
loop_
_publ_author_name
'Goverdhan Mehta'
'Saikat Sen'
'Kotapalli Pallavi'

_publ_section_title
;
 Packing in three cyclooctitol acetates
;
_journal_coeditor_code GA3073
_journal_issue 12
_journal_name_full 'Acta Crystallographica Section C'
_journal_page_first o726
_journal_page_last o728
_journal_paper_doi 10.1107/S0108270107048664
_journal_volume 63
_journal_year 2007
_chemical_formula_iupac 'C17 H26 O8'
_chemical_formula_moiety 'C17 H26 O8'
_chemical_formula_structural 'C17 H26 O8'
_chemical_formula_sum 'C17 H26 O8'
_chemical_formula_weight 358.38
_chemical_name_common
;
(1R*,2S*,3S*,8S*)-2,3-di(acetyloxy)-8-[(acetyloxy)methyl]cyclooctyl acetate
;
_chemical_name_systematic
;
(1S*,2R*,3S*,4S*)-2,3,4-triacetoxycyclooctan-1-ylmethyl acetate
;
_space_group_IT_number 2
_symmetry_cell_setting triclinic
_symmetry_space_group_name_Hall '-P 1'
_symmetry_space_group_name_H-M 'P -1'
_atom_sites_solution_hydrogens geom
_atom_sites_solution_primary direct
_atom_sites_solution_secondary difmap
_cell_angle_alpha 94.709(2)
_cell_angle_beta 92.486(2)
_cell_angle_gamma 102.912(2)
_cell_formula_units_Z 2
_cell_length_a 9.1632(9)
_cell_length_b 9.2131(9)
_cell_length_c 11.5904(11)
_cell_measurement_reflns_used 3830
_cell_measurement_temperature 291(2)
_cell_measurement_theta_max 27.2
_cell_measurement_theta_min 2.3
_cell_volume 948.60(16)
_computing_cell_refinement 'SAINT (Bruker, 1998)'
_computing_data_collection 'SMART (Bruker, 1998)'
_computing_data_reduction 'SAINT (Bruker, 1998)'
_computing_molecular_graphics
;
Ortep-3 for Windows (Farrugia, 1997) and
CAMERON (Watkin <i>et al.</i>,  1993)
;
_computing_publication_material 'PLATON (Spek, 2003)'
_computing_structure_refinement 'SHELXL97 (Sheldrick, 1997)'
_computing_structure_solution 'SIR92 (Altomare <i>et al.</i>,  1994)'
_diffrn_ambient_temperature 296(2)
_diffrn_measured_fraction_theta_full 0.997
_diffrn_measured_fraction_theta_max 0.997
_diffrn_measurement_device_type 'Bruker SMART CCD area-detector'
_diffrn_measurement_method '\f and \w scans'
_diffrn_radiation_monochromator graphite
_diffrn_radiation_source 'fine-focus sealed tube'
_diffrn_radiation_type MoKa
_diffrn_radiation_wavelength 0.71073
_diffrn_reflns_av_R_equivalents 0.0185
_diffrn_reflns_av_sigmaI/netI 0.0198
_diffrn_reflns_limit_h_max 11
_diffrn_reflns_limit_h_min -11
_diffrn_reflns_limit_k_max 11
_diffrn_reflns_limit_k_min -11
_diffrn_reflns_limit_l_max 14
_diffrn_reflns_limit_l_min -14
_diffrn_reflns_number 9524
_diffrn_reflns_reduction_process
;
;
_diffrn_reflns_theta_full 25.00
_diffrn_reflns_theta_max 25.45
_diffrn_reflns_theta_min 2.28
_diffrn_standards_number 0
_exptl_absorpt_coefficient_mu 0.099
_exptl_absorpt_correction_T_max 0.9727
_exptl_absorpt_correction_T_min 0.9358
_exptl_absorpt_correction_type multi-scan
_exptl_absorpt_process_details '(SADABS; Sheldrick, 1996)'
_exptl_crystal_colour colorless
_exptl_crystal_density_diffrn 1.255
_exptl_crystal_density_method 'Not Measured'
_exptl_crystal_description block
_exptl_crystal_F_000 384
_exptl_crystal_size_max 0.35
_exptl_crystal_size_mid 0.31
_exptl_crystal_size_min 0.28
_refine_diff_density_max 0.317
_refine_diff_density_min -0.246
_refine_ls_extinction_method none
_refine_ls_goodness_of_fit_ref 1.061
_refine_ls_hydrogen_treatment constr
_refine_ls_matrix_type full
_refine_ls_number_parameters 230
_refine_ls_number_reflns 3500
_refine_ls_number_restraints 0
_refine_ls_restrained_S_all 1.061
_refine_ls_R_factor_all 0.0569
_refine_ls_R_factor_gt 0.0480
_refine_ls_shift/su_max 0.000
_refine_ls_shift/su_mean 0.000
_refine_ls_structure_factor_coef Fsqd
_refine_ls_weighting_details 'calc w=1/[\s^2^(Fo^2^)+(0.0713P)^2^+0.2015P] where P=(Fo^2^+2Fc^2^)/3'
_refine_ls_weighting_scheme calc
_refine_ls_wR_factor_gt 0.1300
_refine_ls_wR_factor_ref 0.1358
_reflns_number_gt 2880
_reflns_number_total 3500
_reflns_threshold_expression I>2sigma(I)
_cod_data_source_file ga3073.cif
_cod_data_source_block I
_cod_depositor_comments
;
The following automatic conversions were performed:
'_symmetry_cell_setting' value 'Triclinic' changed to 'triclinic'
according to '/home/saulius/struct/CIF-dictionaries/cif_core.dic'
dictionary named 'cif_core.dic' version 2.4.1 from 2010-06-29.

Automatic conversion script
Id: cif_fix_enum 1527 2010-12-29 10:47:43Z saulius 

The following automatic conversions were performed:

'_symmetry_cell_setting' value 'Triclinic' changed to 'triclinic'
according to /home/saulius/struct/CIF-dictionaries/cif_core.dic
dictionary named 'cif_core.dic' version 2.4.1 from 2010-06-29.

Automatic conversion script
Id: cif_fix_values 1715 2011-07-08 13:25:40Z adriana 
;
_cod_database_code 2016316
_cod_database_fobs_code 2016316

loop_
_symmetry_equiv_pos_site_id
_symmetry_equiv_pos_as_xyz
1 x,y,z
2 -x,-y,-z

loop_
_atom_site_type_symbol
_atom_site_label
_atom_site_fract_x
_atom_site_fract_y
_atom_site_fract_z
_atom_site_U_iso_or_equiv
_atom_site_adp_type
_atom_site_calc_flag
_atom_site_refinement_flags
_atom_site_occupancy
O O1 0.08290(14) -0.27858(13) 0.64446(11) 0.0558(3) Uani d . 1
O O2 0.39354(12) -0.00780(12) 0.71670(9) 0.0431(3) Uani d . 1
O O3 0.21602(13) 0.21760(13) 0.84362(10) 0.0525(3) Uani d . 1
O O4 0.50109(13) 0.29004(13) 0.80950(11) 0.0549(3) Uani d . 1
O O5 0.1437(2) -0.49528(18) 0.59574(18) 0.0971(6) Uani d . 1
O O6 0.32805(19) -0.0823(2) 0.88951(14) 0.0927(6) Uani d . 1
O O7 -0.02687(16) 0.1234(2) 0.79527(15) 0.0824(5) Uani d . 1
O O8 0.5895(2) 0.53633(18) 0.83651(18) 0.1099(7) Uani d . 1
C C1 0.18533(18) -0.04200(18) 0.57279(14) 0.0458(4) Uani d . 1
C C2 0.24739(17) 0.02391(17) 0.69560(14) 0.0412(4) Uani d . 1
C C3 0.25241(18) 0.19096(17) 0.72402(14) 0.0434(4) Uani d . 1
C C4 0.39964(19) 0.30473(18) 0.71365(16) 0.0481(4) Uani d . 1
C C5 0.47793(19) 0.2891(2) 0.60217(16) 0.0522(4) Uani d . 1
C C6 0.3929(2) 0.3070(2) 0.49114(18) 0.0594(5) Uani d . 1
C C7 0.2531(2) 0.1873(2) 0.45203(17) 0.0579(5) Uani d . 1
C C8 0.2625(2) 0.0262(2) 0.46816(15) 0.0542(4) Uani d . 1
C C9 0.1765(2) -0.2093(2) 0.55887(16) 0.0541(4) Uani d . 1
C C10 0.0756(2) -0.4235(2) 0.65305(18) 0.0623(5) Uani d . 1
C C11 -0.0309(4) -0.4824(3) 0.7399(3) 0.1075(10) Uani d . 1
C C12 0.4205(2) -0.0590(2) 0.81891(16) 0.0554(5) Uani d . 1
C C13 0.5756(2) -0.0812(3) 0.83197(19) 0.0703(6) Uani d . 1
C C14 0.0719(2) 0.1760(2) 0.86732(19) 0.0586(5) Uani d . 1
C C15 0.0541(3) 0.2038(3) 0.9943(2) 0.0897(8) Uani d . 1
C C16 0.5868(2) 0.4139(2) 0.86471(19) 0.0666(5) Uani d . 1
C C17 0.6809(3) 0.3798(3) 0.9613(2) 0.0966(9) Uani d . 1
H H1 0.0817 -0.0303 0.5659 0.055 Uiso calc R 1
H H2 0.1809 -0.0304 0.7495 0.049 Uiso calc R 1
H H3 0.1751 0.2168 0.6738 0.052 Uiso calc R 1
H H4 0.3802 0.4053 0.7229 0.058 Uiso calc R 1
H H5A 0.5725 0.3629 0.6091 0.063 Uiso calc R 1
H H5B 0.5011 0.1912 0.5950 0.063 Uiso calc R 1
H H6A 0.4614 0.3122 0.4293 0.071 Uiso calc R 1
H H6B 0.3645 0.4024 0.5004 0.071 Uiso calc R 1
H H7A 0.2296 0.1937 0.3705 0.069 Uiso calc R 1
H H7B 0.1703 0.2091 0.4943 0.069 Uiso calc R 1
H H8A 0.3676 0.0229 0.4756 0.065 Uiso calc R 1
H H8B 0.2185 -0.0366 0.3984 0.065 Uiso calc R 1
H H9A 0.1348 -0.2508 0.4817 0.065 Uiso calc R 1
H H9B 0.2761 -0.2279 0.5689 0.065 Uiso calc R 1
H H11A -0.0622 -0.5892 0.7254 0.161 Uiso calc R 1
H H11B -0.1169 -0.4394 0.7342 0.161 Uiso calc R 1
H H11C 0.0174 -0.4567 0.8163 0.161 Uiso calc R 1
H H13A 0.6112 -0.0607 0.9121 0.105 Uiso calc R 1
H H13B 0.6398 -0.0146 0.7864 0.105 Uiso calc R 1
H H13C 0.5761 -0.1827 0.8059 0.105 Uiso calc R 1
H H15A -0.0504 0.1774 1.0090 0.134 Uiso calc R 1
H H15B 0.0940 0.3077 1.0191 0.134 Uiso calc R 1
H H15C 0.1072 0.1440 1.0364 0.134 Uiso calc R 1
H H17A 0.7285 0.4709 1.0073 0.145 Uiso calc R 1
H H17B 0.7561 0.3326 0.9305 0.145 Uiso calc R 1
H H17C 0.6191 0.3138 1.0088 0.145 Uiso calc R 1

loop_
_atom_site_aniso_label
_atom_site_aniso_U_11
_atom_site_aniso_U_22
_atom_site_aniso_U_33
_atom_site_aniso_U_12
_atom_site_aniso_U_13
_atom_site_aniso_U_23
O1 0.0617(8) 0.0398(6) 0.0653(8) 0.0106(5) 0.0148(6) -0.0012(5)
O2 0.0450(6) 0.0440(6) 0.0430(6) 0.0137(5) 0.0056(5) 0.0081(5)
O3 0.0532(7) 0.0500(7) 0.0520(7) 0.0093(5) 0.0105(5) -0.0052(5)
O4 0.0510(7) 0.0452(7) 0.0640(8) 0.0031(5) -0.0032(6) 0.0052(6)
O5 0.1223(15) 0.0640(10) 0.1197(14) 0.0469(10) 0.0361(12) 0.0088(9)
O6 0.0842(11) 0.1445(16) 0.0643(10) 0.0401(11) 0.0227(8) 0.0483(10)
O7 0.0501(8) 0.1106(13) 0.0809(11) 0.0069(8) 0.0139(8) 0.0030(9)
O8 0.1387(17) 0.0506(10) 0.1218(16) -0.0079(10) -0.0423(13) 0.0067(9)
C1 0.0423(9) 0.0464(9) 0.0479(9) 0.0099(7) 0.0025(7) 0.0001(7)
C2 0.0382(8) 0.0406(8) 0.0453(9) 0.0090(6) 0.0072(6) 0.0045(7)
C3 0.0422(8) 0.0421(9) 0.0466(9) 0.0113(7) 0.0062(7) 0.0018(7)
C4 0.0473(9) 0.0383(8) 0.0589(10) 0.0096(7) 0.0030(8) 0.0065(7)
C5 0.0427(9) 0.0483(9) 0.0656(11) 0.0061(7) 0.0090(8) 0.0142(8)
C6 0.0596(11) 0.0597(11) 0.0633(12) 0.0161(9) 0.0128(9) 0.0208(9)
C7 0.0546(10) 0.0711(12) 0.0514(10) 0.0172(9) 0.0049(8) 0.0172(9)
C8 0.0552(10) 0.0604(11) 0.0453(9) 0.0106(8) 0.0035(8) 0.0018(8)
C9 0.0546(10) 0.0495(10) 0.0554(10) 0.0081(8) 0.0091(8) -0.0047(8)
C10 0.0779(13) 0.0467(10) 0.0646(12) 0.0206(9) 0.0045(10) 0.0000(9)
C11 0.162(3) 0.0584(14) 0.104(2) 0.0189(16) 0.056(2) 0.0150(13)
C12 0.0627(11) 0.0609(11) 0.0455(10) 0.0180(9) 0.0052(8) 0.0108(8)
C13 0.0724(13) 0.0880(15) 0.0588(12) 0.0345(11) -0.0029(10) 0.0144(11)
C14 0.0568(11) 0.0492(10) 0.0701(12) 0.0110(8) 0.0210(10) 0.0021(9)
C15 0.1029(19) 0.0821(16) 0.0773(16) 0.0059(14) 0.0417(14) -0.0084(12)
C16 0.0660(12) 0.0543(12) 0.0692(13) -0.0071(9) -0.0009(10) 0.0050(10)
C17 0.0948(19) 0.0936(19) 0.0832(17) -0.0148(14) -0.0268(14) 0.0185(14)

loop_
_atom_type_symbol
_atom_type_description
_atom_type_scat_dispersion_real
_atom_type_scat_dispersion_imag
_atom_type_scat_source
O O 0.0106 0.0060 'International Tables Vol C Tables 4.2.6.8 and 6.1.1.4'
H H 0.0000 0.0000 'International Tables Vol C Tables 4.2.6.8 and 6.1.1.4'
C C 0.0033 0.0016 'International Tables Vol C Tables 4.2.6.8 and 6.1.1.4'

loop_
_geom_angle_atom_site_label_1
_geom_angle_atom_site_label_2
_geom_angle_atom_site_label_3
_geom_angle
O1 C9 C1 108.74(13)
O1 C10 C11 111.12(18)
O1 C9 H9A 109.9
O1 C9 H9B 109.9
O2 C2 C1 108.94(12)
O2 C2 C3 111.27(12)
O2 C12 C13 111.79(16)
O2 C2 H2 106.8
O3 C3 C2 109.65(12)
O3 C3 C4 104.46(13)
O3 C14 C15 110.8(2)
O3 C3 H3 107.9
O4 C4 C3 106.89(13)
O4 C4 C5 108.02(13)
O4 C16 C17 111.48(19)
O4 C4 H4 108.4
O5 C10 O1 123.6(2)
O5 C10 C11 125.2(2)
O6 C12 O2 122.65(18)
O6 C12 C13 125.56(18)
O7 C14 O3 123.40(19)
O7 C14 C15 125.8(2)
O8 C16 O4 123.4(2)
O8 C16 C17 125.1(2)
C1 C2 C3 115.66(13)
C1 C2 H2 106.8
C1 C8 H8A 108.3
C1 C8 H8B 108.3
C1 C9 H9A 109.9
C1 C9 H9B 109.9
C2 C1 C8 119.04(14)
C2 C1 H1 106.3
C2 C3 H3 107.9
C3 C2 H2 106.8
C3 C4 H4 108.4
C4 C3 C2 118.71(13)
C4 C3 H3 107.9
C4 C5 H5A 108.2
C4 C5 H5B 108.2
C5 C4 C3 116.57(15)
C5 C6 C7 117.39(15)
C5 C4 H4 108.4
C5 C6 H6A 108.0
C5 C6 H6B 108.0
C6 C5 C4 116.57(15)
C6 C7 C8 115.85(15)
C6 C5 H5A 108.2
C6 C5 H5B 108.2
C6 C7 H7A 108.3
C6 C7 H7B 108.3
C7 C8 C1 116.02(15)
C7 C6 H6A 108.0
C7 C6 H6B 108.0
C7 C8 H8A 108.3
C7 C8 H8B 108.3
C8 C1 H1 106.3
C8 C7 H7A 108.3
C8 C7 H7B 108.3
C9 C1 C2 110.27(14)
C9 C1 C8 107.91(14)
C9 C1 H1 106.3
C10 O1 C9 116.82(14)
C10 C11 H11A 109.5
C10 C11 H11B 109.5
C10 C11 H11C 109.5
C12 O2 C2 116.98(13)
C12 C13 H13A 109.5
C12 C13 H13B 109.5
C12 C13 H13C 109.5
C14 O3 C3 117.32(14)
C14 C15 H15A 109.5
C14 C15 H15B 109.5
C14 C15 H15C 109.5
C16 O4 C4 118.24(15)
C16 C17 H17A 109.5
C16 C17 H17B 109.5
C16 C17 H17C 109.5
H5A C5 H5B 107.3
H6A C6 H6B 107.2
H7A C7 H7B 107.4
H8A C8 H8B 107.4
H9A C9 H9B 108.3
H11A C11 H11B 109.5
H11A C11 H11C 109.5
H11B C11 H11C 109.5
H13A C13 H13B 109.5
H13A C13 H13C 109.5
H13B C13 H13C 109.5
H15A C15 H15B 109.5
H15A C15 H15C 109.5
H15B C15 H15C 109.5
H17A C17 H17B 109.5
H17A C17 H17C 109.5
H17B C17 H17C 109.5

loop_
_geom_bond_atom_site_label_1
_geom_bond_atom_site_label_2
_geom_bond_distance
O1 C10 1.334(2)
O1 C9 1.436(2)
O2 C12 1.344(2)
O2 C2 1.4480(18)
O3 C14 1.338(2)
O3 C3 1.454(2)
O4 C16 1.328(2)
O4 C4 1.452(2)
O5 C10 1.190(2)
O6 C12 1.201(2)
O7 C14 1.193(3)
O8 C16 1.195(3)
C1 C9 1.520(2)
C1 C2 1.534(2)
C1 C8 1.538(2)
C1 H1 0.9800
C2 C3 1.537(2)
C2 H2 0.9800
C3 C4 1.528(2)
C3 H3 0.9800
C4 C5 1.517(3)
C4 H4 0.9800
C5 C6 1.515(3)
C5 H5A 0.9700
C5 H5B 0.9700
C6 C7 1.517(3)
C6 H6A 0.9700
C6 H6B 0.9700
C7 C8 1.532(3)
C7 H7A 0.9700
C7 H7B 0.9700
C8 H8A 0.9700
C8 H8B 0.9700
C9 H9A 0.9700
C9 H9B 0.9700
C10 C11 1.482(3)
C11 H11A 0.9600
C11 H11B 0.9600
C11 H11C 0.9600
C12 C13 1.483(3)
C13 H13A 0.9600
C13 H13B 0.9600
C13 H13C 0.9600
C14 C15 1.495(3)
C15 H15A 0.9600
C15 H15B 0.9600
C15 H15C 0.9600
C16 C17 1.480(3)
C17 H17A 0.9600
C17 H17B 0.9600
C17 H17C 0.9600

loop_
_geom_hbond_atom_site_label_D
_geom_hbond_atom_site_label_H
_geom_hbond_atom_site_label_A
_geom_hbond_site_symmetry_A
_geom_hbond_distance_DH
_geom_hbond_distance_HA
_geom_hbond_distance_DA
_geom_hbond_angle_DHA
_geom_hbond_publ_flag
C13 H13A O6 2_657 0.96 2.53 3.439(3) 158 yes

loop_
_geom_torsion_atom_site_label_1
_geom_torsion_atom_site_label_2
_geom_torsion_atom_site_label_3
_geom_torsion_atom_site_label_4
_geom_torsion
O2 C2 C3 O3 -92.05(14)
O2 C2 C3 C4 27.8(2)
O3 C3 C4 O4 50.57(16)
O3 C3 C4 C5 171.46(13)
O4 C4 C5 C6 -177.73(14)
C1 C2 C3 O3 142.95(14)
C1 C2 C3 C4 -97.19(17)
C2 O2 C12 O6 2.1(3)
C2 O2 C12 C13 -177.67(15)
C2 C1 C8 C7 -65.8(2)
C2 C1 C9 O1 58.12(18)
C2 C3 C4 O4 -71.91(18)
C2 C3 C4 C5 49.0(2)
C3 O3 C14 O7 -2.4(3)
C3 O3 C14 C15 177.18(16)
C3 C4 C5 C6 62.0(2)
C4 O4 C16 O8 -3.3(3)
C4 O4 C16 C17 178.76(19)
C4 C5 C6 C7 -67.7(2)
C5 C6 C7 C8 -39.7(2)
C6 C7 C8 C1 101.90(19)
C8 C1 C2 O2 -67.74(18)
C8 C1 C2 C3 58.4(2)
C8 C1 C9 O1 -170.34(14)
C9 O1 C10 O5 1.4(3)
C9 O1 C10 C11 -176.9(2)
C9 C1 C2 O2 57.71(16)
C9 C1 C2 C3 -176.11(13)
C9 C1 C8 C7 167.59(15)
C10 O1 C9 C1 -173.02(15)
C12 O2 C2 C1 -134.39(15)
C12 O2 C2 C3 96.94(16)
C14 O3 C3 C4 156.07(15)
C14 O3 C3 C2 -75.70(17)
C16 O4 C4 C5 94.67(18)
C16 O4 C4 C3 -139.15(16)
